data_1505868
loop_
_publ_author_name
'Nguyen, Huy V.'
'Butler, David C. D.'
'Richards, Christopher J.'

_publ_section_title
;
 A metallocene-pyrrolidinopyridine nucleophilic catalyst for asymmetric
 synthesis.
;
_journal_issue 4
_journal_name_full 'Organic letters'
_journal_page_first 769
_journal_page_last 772
_journal_paper_doi 10.1021/ol053050n
_journal_volume 8
_journal_year 2006
_chemical_formula_sum 'C42 H36 Co N2 O0.5'
_chemical_formula_weight 635.66
_chemical_name_systematic
;
 Richards
;
_space_group_IT_number 15
_symmetry_cell_setting monoclinic
_symmetry_space_group_name_Hall '-C 2yc'
_symmetry_space_group_name_H-M 'C 1 2/c 1'
_atom_sites_solution_hydrogens geom
_atom_sites_solution_primary direct
_atom_sites_solution_secondary difmap
_audit_creation_method SHELXL-97
_cell_angle_alpha 90.00
_cell_angle_beta 107.7760(10)
_cell_angle_gamma 90.00
_cell_formula_units_Z 8
_cell_length_a 18.5614(3)
_cell_length_b 34.2968(8)
_cell_length_c 10.4254(2)
_cell_measurement_reflns_used 11218
_cell_measurement_temperature 120(2)
_cell_measurement_theta_max 27.48
_cell_measurement_theta_min 2.91
_cell_volume 6319.9(2)
_computing_structure_refinement 'SHELXL-97 (Sheldrick, 1997)'
_computing_structure_solution 'SHELXS-97 (Sheldrick, 1990)'
_diffrn_ambient_temperature 120(2)
_diffrn_measured_fraction_theta_full 0.990
_diffrn_measured_fraction_theta_max 0.990
_diffrn_radiation_monochromator graphite
_diffrn_radiation_type MoK\a
_diffrn_radiation_wavelength 0.71073
_diffrn_reflns_av_R_equivalents 0.0438
_diffrn_reflns_av_sigmaI/netI 0.0561
_diffrn_reflns_limit_h_max 24
_diffrn_reflns_limit_h_min -22
_diffrn_reflns_limit_k_max 44
_diffrn_reflns_limit_k_min -40
_diffrn_reflns_limit_l_max 12
_diffrn_reflns_limit_l_min -13
_diffrn_reflns_number 22082
_diffrn_reflns_theta_full 27.48
_diffrn_reflns_theta_max 27.48
_diffrn_reflns_theta_min 3.14
_exptl_absorpt_coefficient_mu 0.579
_exptl_absorpt_correction_T_max 0.9444
_exptl_absorpt_correction_T_min 0.9030
_exptl_absorpt_correction_type multi-scan
_exptl_absorpt_process_details 'SORTAV Blessing (1997)'
_exptl_crystal_colour 27.48
_exptl_crystal_density_diffrn 1.336
_exptl_crystal_density_method 'not measured'
_exptl_crystal_description block
_exptl_crystal_F_000 2664
_exptl_crystal_size_max 0.18
_exptl_crystal_size_mid 0.16
_exptl_crystal_size_min 0.10
_refine_diff_density_max 0.403
_refine_diff_density_min -0.443
_refine_diff_density_rms 0.057
_refine_ls_extinction_coef 0.00019(11)
_refine_ls_extinction_expression Fc^*^=kFc[1+0.001xFc^2^\l^3^/sin(2\q)]^-1/4^
_refine_ls_extinction_method SHELXL
_refine_ls_goodness_of_fit_ref 1.015
_refine_ls_hydrogen_treatment mixed
_refine_ls_matrix_type full
_refine_ls_number_parameters 416
_refine_ls_number_reflns 7187
_refine_ls_number_restraints 0
_refine_ls_restrained_S_all 1.015
_refine_ls_R_factor_all 0.0605
_refine_ls_R_factor_gt 0.0385
_refine_ls_shift/su_max 0.007
_refine_ls_shift/su_mean 0.001
_refine_ls_structure_factor_coef Fsqd
_refine_ls_weighting_details 'calc w=1/[\s^2^(Fo^2^)+(0.0453P)^2^+3.4657P] where P=(Fo^2^+2Fc^2^)/3'
_refine_ls_weighting_scheme calc
_refine_ls_wR_factor_gt 0.0880
_refine_ls_wR_factor_ref 0.0971
_reflns_number_gt 5461
_reflns_number_total 7187
_reflns_threshold_expression >2sigma(I)
_cod_data_source_file ol053050nsi20051216_070133.cif
_cod_data_source_block s92
_cod_depositor_comments
;
The following automatic conversions were performed:

'_symmetry_cell_setting' value 'Monoclinic' changed to 'monoclinic'
according to /home/saulius/struct/CIF-dictionaries/cif_core.dic
dictionary named 'cif_core.dic' version 2.4.1 from 2010-06-29.

Automatic conversion script
Id: cif_fix_values 1715 2011-07-08 13:25:40Z adriana 
;
_cod_original_sg_symbol_H-M C2/c
_cod_original_formula_sum 'C42 H36 Co N2 O0.50'
_cod_database_code 1505868

loop_
_symmetry_equiv_pos_as_xyz
'x, y, z'
'-x, y, -z+1/2'
'x+1/2, y+1/2, z'
'-x+1/2, y+1/2, -z+1/2'
'-x, -y, -z'
'x, -y, z-1/2'
'-x+1/2, -y+1/2, -z'
'x+1/2, -y+1/2, z-1/2'

loop_
_atom_site_label
_atom_site_type_symbol
_atom_site_fract_x
_atom_site_fract_y
_atom_site_fract_z
_atom_site_U_iso_or_equiv
_atom_site_adp_type
_atom_site_occupancy
_atom_site_symmetry_multiplicity
_atom_site_calc_flag
_atom_site_refinement_flags
O1 O 0.0000 0.99286(7) 0.2500 0.0384(5) Uani 1 2 d S
H1A H 0.0365(14) 1.0062(8) 0.256(3) 0.052(8) Uiso 1 1 d .
C1 C 0.29670(10) 1.18565(5) 0.45725(16) 0.0186(4) Uani 1 1 d .
C2 C 0.28523(10) 1.16561(5) 0.57294(17) 0.0185(4) Uani 1 1 d .
C3 C 0.22111(10) 1.14437(5) 0.48278(16) 0.0180(4) Uani 1 1 d .
C4 C 0.23300(10) 1.16450(5) 0.36623(17) 0.0182(4) Uani 1 1 d .
C5 C 0.34405(10) 1.21849(5) 0.44247(17) 0.0198(4) Uani 1 1 d .
C6 C 0.35975(11) 1.24864(5) 0.53608(19) 0.0242(4) Uani 1 1 d .
H6 H 0.3393 1.2479 0.6092 0.029 Uiso 1 1 calc R
C7 C 0.40474(11) 1.27968(6) 0.5241(2) 0.0317(5) Uani 1 1 d .
H7 H 0.4155 1.2999 0.5895 0.038 Uiso 1 1 calc R
C8 C 0.43402(11) 1.28135(6) 0.4175(2) 0.0330(5) Uani 1 1 d .
H8 H 0.4652 1.3026 0.4095 0.040 Uiso 1 1 calc R
C9 C 0.41770(11) 1.25190(6) 0.3223(2) 0.0312(5) Uani 1 1 d .
H9 H 0.4370 1.2532 0.2478 0.037 Uiso 1 1 calc R
C10 C 0.37361(10) 1.22061(6) 0.33466(18) 0.0240(4) Uani 1 1 d .
H10 H 0.3633 1.2004 0.2694 0.029 Uiso 1 1 calc R
C11 C 0.32086(10) 1.17085(5) 0.71836(17) 0.0185(4) Uani 1 1 d .
C12 C 0.28091(10) 1.16754(6) 0.81118(18) 0.0240(4) Uani 1 1 d .
H12 H 0.2286 1.1611 0.7808 0.029 Uiso 1 1 calc R
C13 C 0.31639(11) 1.17350(6) 0.94705(18) 0.0280(4) Uani 1 1 d .
H13 H 0.2889 1.1700 1.0096 0.034 Uiso 1 1 calc R
C14 C 0.39148(11) 1.18455(6) 0.99242(18) 0.0260(4) Uani 1 1 d .
H14 H 0.4155 1.1889 1.0857 0.031 Uiso 1 1 calc R
C15 C 0.43155(10) 1.18932(5) 0.90115(18) 0.0227(4) Uani 1 1 d .
H15 H 0.4827 1.1978 0.9314 0.027 Uiso 1 1 calc R
C16 C 0.39719(10) 1.18179(5) 0.76621(17) 0.0209(4) Uani 1 1 d .
H16 H 0.4257 1.1841 0.7048 0.025 Uiso 1 1 calc R
C17 C 0.16297(10) 1.11870(5) 0.50430(17) 0.0186(4) Uani 1 1 d .
C18 C 0.17863(11) 1.09628(5) 0.62141(18) 0.0240(4) Uani 1 1 d .
H18 H 0.2282 1.0964 0.6835 0.029 Uiso 1 1 calc R
C19 C 0.12353(11) 1.07403(6) 0.64811(19) 0.0272(4) Uani 1 1 d .
H19 H 0.1350 1.0596 0.7296 0.033 Uiso 1 1 calc R
C20 C 0.05139(11) 1.07239(6) 0.55745(19) 0.0269(4) Uani 1 1 d .
H20 H 0.0132 1.0572 0.5767 0.032 Uiso 1 1 calc R
C21 C 0.03572(10) 1.09317(5) 0.43868(19) 0.0246(4) Uani 1 1 d .
H21 H -0.0131 1.0915 0.3744 0.030 Uiso 1 1 calc R
C22 C 0.09068(10) 1.11647(5) 0.41237(18) 0.0207(4) Uani 1 1 d .
H22 H 0.0789 1.1310 0.3310 0.025 Uiso 1 1 calc R
C23 C 0.19322(9) 1.16834(5) 0.22165(17) 0.0188(4) Uani 1 1 d .
C24 C 0.18909(10) 1.20449(5) 0.15858(18) 0.0219(4) Uani 1 1 d .
H24 H 0.2108 1.2268 0.2101 0.026 Uiso 1 1 calc R
C25 C 0.15360(11) 1.20824(6) 0.02157(18) 0.0260(4) Uani 1 1 d .
H25 H 0.1510 1.2331 -0.0201 0.031 Uiso 1 1 calc R
C26 C 0.12195(10) 1.17606(6) -0.05516(18) 0.0251(4) Uani 1 1 d .
H26 H 0.0983 1.1787 -0.1494 0.030 Uiso 1 1 calc R
C27 C 0.12497(11) 1.14011(6) 0.00619(18) 0.0244(4) Uani 1 1 d .
H27 H 0.1028 1.1180 -0.0460 0.029 Uiso 1 1 calc R
C28 C 0.16002(10) 1.13614(5) 0.14297(18) 0.0211(4) Uani 1 1 d .
H28 H 0.1616 1.1113 0.1841 0.025 Uiso 1 1 calc R
C29 C 0.35391(11) 1.07200(6) 0.50388(19) 0.0272(4) Uani 1 1 d .
H29 H 0.3339 1.0545 0.5551 0.033 Uiso 1 1 calc R
C30 C 0.41421(11) 1.09850(6) 0.5562(2) 0.0333(5) Uani 1 1 d .
H30 H 0.4419 1.1018 0.6486 0.040 Uiso 1 1 calc R
C31 C 0.42609(11) 1.11911(6) 0.4478(2) 0.0322(5) Uani 1 1 d .
H31 H 0.4636 1.1385 0.4545 0.039 Uiso 1 1 calc R
C32 C 0.37277(10) 1.10607(6) 0.32734(19) 0.0248(4) Uani 1 1 d .
H32 H 0.3675 1.1156 0.2394 0.030 Uiso 1 1 calc R
C33 C 0.32835(10) 1.07608(5) 0.36054(17) 0.0211(4) Uani 1 1 d .
C34 C 0.26541(10) 1.05424(5) 0.26666(17) 0.0192(4) Uani 1 1 d .
C35 C 0.20444(10) 1.04327(5) 0.30939(18) 0.0224(4) Uani 1 1 d .
H35 H 0.2092 1.0472 0.4018 0.027 Uiso 1 1 calc R
C36 C 0.13420(11) 1.02356(5) 0.10164(19) 0.0248(4) Uani 1 1 d .
H36 H 0.0881 1.0137 0.0426 0.030 Uiso 1 1 calc R
C37 C 0.19078(10) 1.03265(5) 0.04791(18) 0.0234(4) Uani 1 1 d .
H37 H 0.1828 1.0293 -0.0458 0.028 Uiso 1 1 calc R
C38 C 0.26039(10) 1.04692(5) 0.13014(17) 0.0201(4) Uani 1 1 d .
C39 C 0.30471(12) 1.05572(7) -0.06755(19) 0.0338(5) Uani 1 1 d .
H39A H 0.2710 1.0777 -0.1083 0.041 Uiso 1 1 calc R
H39B H 0.2818 1.0311 -0.1107 0.041 Uiso 1 1 calc R
C40 C 0.38318(13) 1.06148(7) -0.0801(2) 0.0410(6) Uani 1 1 d .
H40A H 0.3854 1.0535 -0.1700 0.049 Uiso 1 1 calc R
H40B H 0.3998 1.0889 -0.0633 0.049 Uiso 1 1 calc R
C41 C 0.43011(13) 1.03486(7) 0.0291(2) 0.0414(6) Uani 1 1 d .
H41A H 0.4842 1.0424 0.0563 0.050 Uiso 1 1 calc R
H41B H 0.4253 1.0074 -0.0014 0.050 Uiso 1 1 calc R
C42 C 0.39679(11) 1.04068(6) 0.1451(2) 0.0301(5) Uani 1 1 d .
H42A H 0.3965 1.0159 0.1935 0.036 Uiso 1 1 calc R
H42B H 0.4260 1.0603 0.2097 0.036 Uiso 1 1 calc R
N1 N 0.13950(9) 1.02766(5) 0.23203(16) 0.0253(4) Uani 1 1 d .
N2 N 0.31929(9) 1.05436(5) 0.07863(14) 0.0225(3) Uani 1 1 d .
Co1 Co 0.318322(13) 1.129035(7) 0.45418(2) 0.01823(9) Uani 1 1 d .

loop_
_atom_site_aniso_label
_atom_site_aniso_U_11
_atom_site_aniso_U_22
_atom_site_aniso_U_33
_atom_site_aniso_U_23
_atom_site_aniso_U_13
_atom_site_aniso_U_12
O1 0.0379(14) 0.0250(12) 0.0646(16) 0.000 0.0338(12) 0.000
C1 0.0196(9) 0.0190(9) 0.0188(8) -0.0016(7) 0.0080(7) 0.0010(7)
C2 0.0176(9) 0.0187(9) 0.0204(9) -0.0014(7) 0.0075(7) 0.0000(7)
C3 0.0187(9) 0.0185(9) 0.0170(8) -0.0008(7) 0.0056(7) 0.0008(7)
C4 0.0176(9) 0.0187(9) 0.0198(9) -0.0009(7) 0.0082(7) 0.0010(7)
C5 0.0164(8) 0.0209(10) 0.0221(9) 0.0019(7) 0.0057(7) 0.0006(7)
C6 0.0252(10) 0.0215(10) 0.0274(10) -0.0012(8) 0.0101(8) -0.0004(8)
C7 0.0316(11) 0.0206(10) 0.0392(12) -0.0006(9) 0.0053(9) -0.0043(8)
C8 0.0241(10) 0.0301(12) 0.0413(12) 0.0112(10) 0.0046(9) -0.0084(9)
C9 0.0227(10) 0.0398(13) 0.0325(11) 0.0124(9) 0.0103(8) -0.0032(9)
C10 0.0208(9) 0.0293(11) 0.0225(9) 0.0015(8) 0.0072(7) -0.0018(8)
C11 0.0213(9) 0.0161(9) 0.0186(9) -0.0026(7) 0.0068(7) 0.0010(7)
C12 0.0194(9) 0.0297(11) 0.0239(9) -0.0032(8) 0.0083(7) -0.0011(8)
C13 0.0293(11) 0.0363(12) 0.0235(10) -0.0034(8) 0.0156(8) 0.0003(9)
C14 0.0281(10) 0.0292(11) 0.0195(9) -0.0067(8) 0.0052(8) 0.0026(8)
C15 0.0193(9) 0.0220(10) 0.0249(9) -0.0035(8) 0.0040(7) 0.0007(7)
C16 0.0207(9) 0.0226(10) 0.0214(9) -0.0009(7) 0.0093(7) 0.0002(8)
C17 0.0198(9) 0.0181(9) 0.0194(8) -0.0023(7) 0.0085(7) -0.0008(7)
C18 0.0234(9) 0.0237(10) 0.0223(9) 0.0032(8) 0.0032(7) -0.0021(8)
C19 0.0328(11) 0.0247(10) 0.0234(10) 0.0057(8) 0.0075(8) -0.0035(9)
C20 0.0244(10) 0.0241(10) 0.0350(11) 0.0013(8) 0.0131(8) -0.0052(8)
C21 0.0191(9) 0.0252(10) 0.0281(10) 0.0011(8) 0.0053(7) -0.0019(8)
C22 0.0213(9) 0.0202(9) 0.0214(9) 0.0013(7) 0.0075(7) 0.0012(7)
C23 0.0151(8) 0.0221(10) 0.0207(9) 0.0001(7) 0.0077(7) 0.0016(7)
C24 0.0215(9) 0.0208(10) 0.0252(9) -0.0003(8) 0.0100(7) 0.0003(8)
C25 0.0256(10) 0.0270(11) 0.0251(10) 0.0084(8) 0.0076(8) 0.0051(8)
C26 0.0212(9) 0.0340(12) 0.0198(9) 0.0038(8) 0.0057(7) 0.0028(8)
C27 0.0222(10) 0.0284(11) 0.0216(9) -0.0033(8) 0.0050(7) -0.0017(8)
C28 0.0204(9) 0.0208(10) 0.0223(9) 0.0009(7) 0.0067(7) 0.0003(7)
C29 0.0302(11) 0.0219(10) 0.0261(10) -0.0015(8) 0.0038(8) 0.0091(8)
C30 0.0264(10) 0.0340(12) 0.0312(11) -0.0118(9) -0.0035(8) 0.0118(9)
C31 0.0159(9) 0.0336(12) 0.0465(13) -0.0172(10) 0.0088(9) -0.0013(8)
C32 0.0218(9) 0.0250(10) 0.0314(10) -0.0065(8) 0.0140(8) -0.0006(8)
C33 0.0201(9) 0.0214(10) 0.0219(9) -0.0029(7) 0.0067(7) 0.0036(7)
C34 0.0220(9) 0.0146(9) 0.0205(9) 0.0002(7) 0.0059(7) 0.0013(7)
C35 0.0272(10) 0.0173(9) 0.0243(9) 0.0010(7) 0.0101(8) 0.0017(8)
C36 0.0227(10) 0.0190(10) 0.0301(10) -0.0006(8) 0.0043(8) -0.0014(8)
C37 0.0282(10) 0.0199(10) 0.0204(9) -0.0026(7) 0.0051(8) -0.0002(8)
C38 0.0244(9) 0.0141(9) 0.0223(9) 0.0020(7) 0.0079(7) 0.0012(7)
C39 0.0427(13) 0.0400(13) 0.0222(10) -0.0040(9) 0.0150(9) -0.0135(10)
C40 0.0470(14) 0.0514(15) 0.0321(11) -0.0081(10) 0.0232(10) -0.0169(11)
C41 0.0383(13) 0.0418(14) 0.0559(14) -0.0161(11) 0.0321(11) -0.0064(11)
C42 0.0289(11) 0.0311(12) 0.0345(11) -0.0020(9) 0.0159(9) 0.0057(9)
N1 0.0258(9) 0.0196(8) 0.0315(9) -0.0010(7) 0.0105(7) -0.0021(7)
N2 0.0238(8) 0.0260(9) 0.0194(8) -0.0018(6) 0.0091(6) -0.0016(7)
Co1 0.01711(14) 0.01917(15) 0.01825(14) -0.00266(9) 0.00517(10) 0.00025(10)

loop_
_atom_type_symbol
_atom_type_description
_atom_type_scat_dispersion_real
_atom_type_scat_dispersion_imag
_atom_type_scat_source
C C 0.0033 0.0016 'International Tables Vol C Tables 4.2.6.8 and 6.1.1.4'
H H 0.0000 0.0000 'International Tables Vol C Tables 4.2.6.8 and 6.1.1.4'
N N 0.0061 0.0033 'International Tables Vol C Tables 4.2.6.8 and 6.1.1.4'
Co Co 0.3494 0.9721 'International Tables Vol C Tables 4.2.6.8 and 6.1.1.4'
O O 0.0106 0.0060 'International Tables Vol C Tables 4.2.6.8 and 6.1.1.4'

loop_
_geom_angle_atom_site_label_1
_geom_angle_atom_site_label_2
_geom_angle_atom_site_label_3
_geom_angle
C2 C1 C4 90.56(14)
C2 C1 C5 133.83(16)
C4 C1 C5 134.81(16)
C2 C1 Co1 68.53(10)
C4 C1 Co1 68.40(10)
C5 C1 Co1 128.27(13)
C1 C2 C3 89.93(13)
C1 C2 C11 131.49(16)
C3 C2 C11 138.13(16)
C1 C2 Co1 68.37(10)
C3 C2 Co1 68.37(9)
C11 C2 Co1 126.38(12)
C2 C3 C17 133.93(15)
C2 C3 C4 89.96(14)
C17 C3 C4 135.47(15)
C2 C3 Co1 68.35(9)
C17 C3 Co1 127.61(13)
C4 C3 Co1 68.19(9)
C1 C4 C23 132.48(16)
C1 C4 C3 89.55(13)
C23 C4 C3 137.28(16)
C1 C4 Co1 68.36(10)
C23 C4 Co1 127.55(12)
C3 C4 Co1 68.33(9)
C6 C5 C10 118.49(17)
C6 C5 C1 120.11(16)
C10 C5 C1 121.39(17)
C7 C6 C5 120.83(18)
C7 C6 H6 119.6
C5 C6 H6 119.6
C8 C7 C6 120.15(19)
C8 C7 H7 119.9
C6 C7 H7 119.9
C7 C8 C9 119.61(19)
C7 C8 H8 120.2
C9 C8 H8 120.2
C10 C9 C8 120.45(19)
C10 C9 H9 119.8
C8 C9 H9 119.8
C9 C10 C5 120.44(19)
C9 C10 H10 119.8
C5 C10 H10 119.8
C12 C11 C16 118.00(16)
C12 C11 C2 122.70(16)
C16 C11 C2 119.20(15)
C13 C12 C11 120.79(17)
C13 C12 H12 119.6
C11 C12 H12 119.6
C14 C13 C12 120.44(17)
C14 C13 H13 119.8
C12 C13 H13 119.8
C13 C14 C15 119.65(17)
C13 C14 H14 120.2
C15 C14 H14 120.2
C16 C15 C14 120.03(17)
C16 C15 H15 120.0
C14 C15 H15 120.0
C15 C16 C11 121.00(16)
C15 C16 H16 119.5
C11 C16 H16 119.5
C22 C17 C18 118.10(17)
C22 C17 C3 121.92(16)
C18 C17 C3 119.96(16)
C19 C18 C17 121.00(17)
C19 C18 H18 119.5
C17 C18 H18 119.5
C18 C19 C20 120.66(17)
C18 C19 H19 119.7
C20 C19 H19 119.7
C21 C20 C19 119.10(18)
C21 C20 H20 120.4
C19 C20 H20 120.5
C20 C21 C22 120.56(17)
C20 C21 H21 119.7
C22 C21 H21 119.7
C21 C22 C17 120.51(17)
C21 C22 H22 119.7
C17 C22 H22 119.7
C24 C23 C28 118.27(16)
C24 C23 C4 120.14(16)
C28 C23 C4 121.58(16)
C25 C24 C23 120.64(17)
C25 C24 H24 119.7
C23 C24 H24 119.7
C26 C25 C24 120.43(18)
C26 C25 H25 119.8
C24 C25 H25 119.8
C25 C26 C27 119.58(17)
C25 C26 H26 120.2
C27 C26 H26 120.2
C28 C27 C26 120.35(18)
C28 C27 H27 119.8
C26 C27 H27 119.8
C27 C28 C23 120.72(17)
C27 C28 H28 119.6
C23 C28 H28 119.6
C30 C29 C33 108.11(18)
C30 C29 Co1 69.24(11)
C33 C29 Co1 70.65(11)
C30 C29 H29 125.9
C33 C29 H29 125.9
Co1 C29 H29 125.7
C31 C30 C29 108.25(17)
C31 C30 Co1 69.64(11)
C29 C30 Co1 70.76(11)
C31 C30 H30 125.9
C29 C30 H30 125.9
Co1 C30 H30 125.3
C30 C31 C32 108.40(18)
C30 C31 Co1 70.34(11)
C32 C31 Co1 69.88(11)
C30 C31 H31 125.8
C32 C31 H31 125.8
Co1 C31 H31 125.6
C31 C32 C33 108.21(18)
C31 C32 Co1 69.79(11)
C33 C32 Co1 71.65(10)
C31 C32 H32 125.9
C33 C32 H32 125.9
Co1 C32 H32 124.3
C32 C33 C29 107.00(16)
C32 C33 C34 127.12(16)
C29 C33 C34 125.83(17)
C32 C33 Co1 68.17(10)
C29 C33 Co1 69.30(10)
C34 C33 Co1 125.62(12)
C35 C34 C38 117.58(16)
C35 C34 C33 118.78(16)
C38 C34 C33 123.37(16)
N1 C35 C34 125.91(17)
N1 C35 H35 117.0
C34 C35 H35 117.0
N1 C36 C37 124.29(17)
N1 C36 H36 117.9
C37 C36 H36 117.9
C36 C37 C38 120.54(17)
C36 C37 H37 119.7
C38 C37 H37 119.7
N2 C38 C37 121.18(16)
N2 C38 C34 122.65(16)
C37 C38 C34 116.14(16)
N2 C39 C40 102.51(16)
N2 C39 H39A 111.3
C40 C39 H39A 111.3
N2 C39 H39B 111.3
C40 C39 H39B 111.3
H39A C39 H39B 109.2
C41 C40 C39 101.82(17)
C41 C40 H40A 111.4
C39 C40 H40A 111.4
C41 C40 H40B 111.4
C39 C40 H40B 111.4
H40A C40 H40B 109.3
C40 C41 C42 103.72(18)
C40 C41 H41A 111.0
C42 C41 H41A 111.0
C40 C41 H41B 111.0
C42 C41 H41B 111.0
H41A C41 H41B 109.0
N2 C42 C41 104.05(16)
N2 C42 H42A 110.9
C41 C42 H42A 110.9
N2 C42 H42B 110.9
C41 C42 H42B 110.9
H42A C42 H42B 109.0
C36 N1 C35 115.24(16)
C38 N2 C39 119.58(15)
C38 N2 C42 122.33(15)
C39 N2 C42 110.11(15)
C1 Co1 C4 43.23(7)
C1 Co1 C3 62.71(7)
C4 Co1 C3 43.48(7)
C1 Co1 C2 43.11(7)
C4 Co1 C2 63.02(7)
C3 Co1 C2 43.27(7)
C1 Co1 C31 111.53(8)
C4 Co1 C31 137.34(8)
C3 Co1 C31 171.24(7)
C2 Co1 C31 127.97(8)
C1 Co1 C32 121.87(7)
C4 Co1 C32 114.72(7)
C3 Co1 C32 147.89(7)
C2 Co1 C32 162.01(8)
C31 Co1 C32 40.33(8)
C1 Co1 C30 129.53(8)
C4 Co1 C30 172.75(8)
C3 Co1 C30 137.59(8)
C2 Co1 C30 112.48(7)
C31 Co1 C30 40.01(9)
C32 Co1 C30 67.61(8)
C1 Co1 C29 165.19(7)
C4 Co1 C29 147.09(8)
C3 Co1 C29 116.46(8)
C2 Co1 C29 125.02(7)
C31 Co1 C29 67.23(9)
C32 Co1 C29 67.52(8)
C30 Co1 C29 40.00(8)
C1 Co1 C33 154.40(7)
C4 Co1 C33 119.16(7)
C3 Co1 C33 120.84(7)
C2 Co1 C33 157.69(7)
C31 Co1 C33 67.36(7)
C32 Co1 C33 40.18(7)
C30 Co1 C33 67.31(7)
C29 Co1 C33 40.05(7)

loop_
_geom_bond_atom_site_label_1
_geom_bond_atom_site_label_2
_geom_bond_distance
O1 H1A 0.80(2)
C1 C2 1.459(2)
C1 C4 1.463(2)
C1 C5 1.466(3)
C1 Co1 1.9849(18)
C2 C3 1.465(2)
C2 C11 1.468(2)
C2 Co1 1.9871(17)
C3 C17 1.462(2)
C3 C4 1.472(2)
C3 Co1 1.9873(17)
C4 C23 1.468(2)
C4 Co1 1.9854(17)
C5 C6 1.390(3)
C5 C10 1.395(2)
C6 C7 1.382(3)
C6 H6 0.9500
C7 C8 1.379(3)
C7 H7 0.9500
C8 C9 1.384(3)
C8 H8 0.9500
C9 C10 1.379(3)
C9 H9 0.9500
C10 H10 0.9500
C11 C12 1.392(2)
C11 C16 1.402(2)
C12 C13 1.383(3)
C12 H12 0.9500
C13 C14 1.381(3)
C13 H13 0.9500
C14 C15 1.385(3)
C14 H14 0.9500
C15 C16 1.380(2)
C15 H15 0.9500
C16 H16 0.9500
C17 C22 1.393(2)
C17 C18 1.396(3)
C18 C19 1.371(3)
C18 H18 0.9500
C19 C20 1.384(3)
C19 H19 0.9500
C20 C21 1.380(3)
C20 H20 0.9500
C21 C22 1.388(3)
C21 H21 0.9500
C22 H22 0.9500
C23 C24 1.394(3)
C23 C28 1.401(3)
C24 C25 1.384(3)
C24 H24 0.9500
C25 C26 1.384(3)
C25 H25 0.9500
C26 C27 1.382(3)
C26 H26 0.9500
C27 C28 1.382(3)
C27 H27 0.9500
C28 H28 0.9500
C29 C30 1.415(3)
C29 C33 1.430(3)
C29 Co1 2.0791(19)
C29 H29 0.9500
C30 C31 1.406(3)
C30 Co1 2.0591(19)
C30 H30 0.9500
C31 C32 1.414(3)
C31 Co1 2.0499(19)
C31 H31 0.9500
C32 C33 1.426(3)
C32 Co1 2.0510(18)
C32 H32 0.9500
C33 C34 1.478(2)
C33 Co1 2.0971(18)
C34 C35 1.389(3)
C34 C38 1.420(2)
C35 N1 1.340(2)
C35 H35 0.9500
C36 N1 1.340(2)
C36 C37 1.369(3)
C36 H36 0.9500
C37 C38 1.403(3)
C37 H37 0.9500
C38 N2 1.381(2)
C39 N2 1.465(2)
C39 C40 1.514(3)
C39 H39A 0.9900
C39 H39B 0.9900
C40 C41 1.511(3)
C40 H40A 0.9900
C40 H40B 0.9900
C41 C42 1.530(3)
C41 H41A 0.9900
C41 H41B 0.9900
C42 N2 1.470(2)
C42 H42A 0.9900
C42 H42B 0.9900
